data_7204819
loop_
_publ_author_name
'Ingeborg Cs\"oregh'
'Shinya Hirano'
'Shinji Toyota'
'Petra Bombicz'
'Fumio Toda'

_publ_section_title
;
 Versatility in stabilization of crystalline inclusion complexes of a
 bulky diol host by various closely related acidic and ester guests
;
_journal_issue 14
_journal_name_full CrystEngComm
_journal_page_first 60
_journal_page_last 69
_journal_paper_doi 10.1039/b316094g
_journal_volume 6
_journal_year 2004
_chemical_formula_moiety '(C38 H30 O2) 0.35(C4 H8 O2) 0.50(H2 O)'
_chemical_formula_sum 'C39.39 H33.78 O3.22'
_chemical_formula_weight 558.66
_chemical_name_systematic
;
?
;
_space_group_IT_number 148
_symmetry_cell_setting trigonal
_symmetry_space_group_name_Hall '-R 3'
_symmetry_space_group_name_H-M 'R -3 :H'
_atom_sites_solution_hydrogens geom
_atom_sites_solution_primary direct
_atom_sites_solution_secondary difmap
_audit_creation_method SHELXL-97
_cell_angle_alpha 90.00
_cell_angle_beta 90.00
_cell_angle_gamma 120.00
_cell_formula_units_Z 18
_cell_length_a 35.267(3)
_cell_length_b 35.267(3)
_cell_length_c 12.5300(10)
_cell_measurement_temperature 173(2)
_cell_volume 13496.4(19)
_computing_cell_refinement 'STOE & CIE GmbH, 1997 (Publication 4805-014)'
_computing_data_collection 'STOE & CIE GmbH, 1997 (Publication 4805-014)'
_computing_data_reduction 'STOE & CIE GmbH, 1997 (Publication 4805-014)'
_computing_molecular_graphics 'SHELXTL/XP/PC (Sheldrick, 1990)'
_computing_publication_material 'SHELXL-97 (Sheldrick, 1997)'
_computing_structure_refinement 'SHELXL-97 (Sheldrick, 1997)'
_computing_structure_solution 'SHELXS-97 (Sheldrick, 1990)'
_diffrn_ambient_temperature 173(2)
_diffrn_measured_fraction_theta_full 0.980
_diffrn_measured_fraction_theta_max 0.980
_diffrn_measurement_device_type 'STOE IPDS'
_diffrn_radiation_monochromator graphite
_diffrn_radiation_source 'fine-focus sealed tube'
_diffrn_radiation_type MoK\a
_diffrn_radiation_wavelength 0.71073
_diffrn_reflns_av_R_equivalents 0.1462
_diffrn_reflns_av_sigmaI/netI 0.0655
_diffrn_reflns_limit_h_max 43
_diffrn_reflns_limit_h_min -43
_diffrn_reflns_limit_k_max 42
_diffrn_reflns_limit_k_min -43
_diffrn_reflns_limit_l_max 14
_diffrn_reflns_limit_l_min -15
_diffrn_reflns_number 36546
_diffrn_reflns_theta_full 25.95
_diffrn_reflns_theta_max 25.95
_diffrn_reflns_theta_min 2.90
_exptl_absorpt_coefficient_mu 0.077
_exptl_absorpt_correction_type 'no absorption correction'
_exptl_crystal_colour colourless
_exptl_crystal_density_diffrn 1.237
_exptl_crystal_density_meas ?
_exptl_crystal_density_method .
_exptl_crystal_description needle
_exptl_crystal_F_000 5326
_exptl_crystal_size_max 0.26
_exptl_crystal_size_mid 0.11
_exptl_crystal_size_min 0.09
_refine_diff_density_max 0.429
_refine_diff_density_min -0.422
_refine_diff_density_rms 0.046
_refine_ls_extinction_method none
_refine_ls_goodness_of_fit_ref 1.047
_refine_ls_hydrogen_treatment mixed
_refine_ls_matrix_type full
_refine_ls_number_parameters 438
_refine_ls_number_reflns 5755
_refine_ls_number_restraints 10
_refine_ls_restrained_S_all 1.063
_refine_ls_R_factor_all 0.0921
_refine_ls_R_factor_gt 0.0743
_refine_ls_shift/su_max 0.066
_refine_ls_shift/su_mean 0.002
_refine_ls_structure_factor_coef Fsqd
_refine_ls_weighting_details 'calc w=1/[\s^2^(Fo^2^)+(0.0500P)^2^+16.2000P] where P=(Fo^2^+2Fc^2^)/3'
_refine_ls_weighting_scheme calc
_refine_ls_wR_factor_gt 0.1241
_refine_ls_wR_factor_ref 0.1341
_reflns_number_gt 4385
_reflns_number_total 5755
_reflns_threshold_expression >2sigma(I)
_cod_data_source_file b316094g.txt
_cod_data_source_block 1e
_cod_original_sg_symbol_H-M 'R -3'
_cod_database_code 7204819

loop_
_symmetry_equiv_pos_as_xyz
'x, y, z'
'-y, x-y, z'
'-x+y, -x, z'
'x+2/3, y+1/3, z+1/3'
'-y+2/3, x-y+1/3, z+1/3'
'-x+y+2/3, -x+1/3, z+1/3'
'x+1/3, y+2/3, z+2/3'
'-y+1/3, x-y+2/3, z+2/3'
'-x+y+1/3, -x+2/3, z+2/3'
'-x, -y, -z'
'y, -x+y, -z'
'x-y, x, -z'
'-x+2/3, -y+1/3, -z+1/3'
'y+2/3, -x+y+1/3, -z+1/3'
'x-y+2/3, x+1/3, -z+1/3'
'-x+1/3, -y+2/3, -z+2/3'
'y+1/3, -x+y+2/3, -z+2/3'
'x-y+1/3, x+2/3, -z+2/3'

loop_
_atom_site_label
_atom_site_type_symbol
_atom_site_fract_x
_atom_site_fract_y
_atom_site_fract_z
_atom_site_U_iso_or_equiv
_atom_site_adp_type
_atom_site_occupancy
_atom_site_symmetry_multiplicity
_atom_site_calc_flag
_atom_site_refinement_flags
_atom_site_disorder_assembly
_atom_site_disorder_group
O1 O 0.20094(4) 0.06252(4) 0.82672(10) 0.0358(3) Uani 1 1 d D . .
H1O1 H 0.2011 0.0841 0.8701 0.038(13) Uiso 0.63(6) 1 d PR . .
H2O1 H 0.1817 0.0327 0.8517 0.11(4) Uiso 0.37(6) 1 d PR . .
O2 O 0.20565(4) 0.13036(4) 0.94726(10) 0.0357(3) Uani 1 1 d . . .
H1O2 H 0.1823 0.1292 0.9818 0.122(14) Uiso 1 1 d R . .
C1 C 0.25853(6) 0.15393(6) 0.77005(14) 0.0287(4) Uani 1 1 d . . .
C2 C 0.22270(6) 0.12457(6) 0.70722(14) 0.0289(4) Uani 1 1 d . . .
C3 C 0.20594(6) 0.14183(6) 0.63292(15) 0.0342(4) Uani 1 1 d . . .
H3 H 0.1821 0.1223 0.5890 0.033(5) Uiso 1 1 calc R . .
C4 C 0.22290(6) 0.18650(6) 0.62113(16) 0.0367(4) Uani 1 1 d . . .
H4 H 0.2110 0.1973 0.5695 0.048(6) Uiso 1 1 calc R . .
C5 C 0.25720(6) 0.21507(6) 0.68494(16) 0.0379(4) Uani 1 1 d . . .
H5 H 0.2686 0.2457 0.6788 0.045(6) Uiso 1 1 calc R . .
C6 C 0.27485(6) 0.19881(6) 0.75794(15) 0.0347(4) Uani 1 1 d . . .
H6 H 0.2987 0.2187 0.8010 0.043(6) Uiso 1 1 calc R . .
C7 C 0.28298(5) 0.14077(5) 0.84618(15) 0.0294(4) Uani 1 1 d . . .
C8 C 0.27785(6) 0.13894(6) 0.95785(15) 0.0313(4) Uani 1 1 d . . .
C9 C 0.30587(6) 0.13087(7) 1.02022(17) 0.0394(4) Uani 1 1 d . . .
H9 H 0.3028 0.1298 1.0957 0.053(7) Uiso 1 1 calc R . .
C10 C 0.33804(7) 0.12444(7) 0.97503(18) 0.0445(5) Uani 1 1 d . . .
H10 H 0.3570 0.1194 1.0192 0.053(6) Uiso 1 1 calc R . .
C11 C 0.34250(6) 0.12540(7) 0.86540(18) 0.0427(5) Uani 1 1 d . . .
H11 H 0.3642 0.1206 0.8337 0.059(7) Uiso 1 1 calc R . .
C12 C 0.31517(6) 0.13344(6) 0.80214(16) 0.0358(4) Uani 1 1 d . . .
H12 H 0.3184 0.1340 0.7268 0.043(6) Uiso 1 1 calc R . .
C13 C 0.20292(6) 0.07463(6) 0.71620(14) 0.0302(4) Uani 1 1 d . . .
C14 C 0.15523(6) 0.04983(6) 0.67579(14) 0.0306(4) Uani 1 1 d . . .
C15 C 0.14115(6) 0.02002(6) 0.59313(16) 0.0374(4) Uani 1 1 d . . .
H15 H 0.1618 0.0153 0.5553 0.047(6) Uiso 1 1 calc R . .
C16 C 0.09711(6) -0.00327(7) 0.56440(18) 0.0439(5) Uani 1 1 d . . .
H16 H 0.0880 -0.0235 0.5069 0.066(8) Uiso 1 1 calc R . .
C17 C 0.06682(6) 0.00283(7) 0.61861(18) 0.0445(5) Uani 1 1 d . . .
H17 H 0.0367 -0.0133 0.5995 0.058(7) Uiso 1 1 calc R . .
C18 C 0.08046(7) 0.03273(8) 0.70132(18) 0.0496(5) Uani 1 1 d . . .
H18 H 0.0597 0.0373 0.7391 0.061(7) Uiso 1 1 calc R . .
C19 C 0.12423(7) 0.05608(7) 0.72933(17) 0.0430(5) Uani 1 1 d . . .
H19 H 0.1333 0.0767 0.7860 0.057(7) Uiso 1 1 calc R . .
C20 C 0.23166(6) 0.06064(6) 0.65601(15) 0.0324(4) Uani 1 1 d . . .
C21 C 0.24001(7) 0.02908(7) 0.69864(19) 0.0444(5) Uani 1 1 d . . .
H21 H 0.2283 0.0165 0.7663 0.058(7) Uiso 1 1 calc R . .
C22 C 0.26543(8) 0.01600(7) 0.6425(2) 0.0549(6) Uani 1 1 d . . .
H22 H 0.2709 -0.0056 0.6720 0.087(9) Uiso 1 1 calc R . .
C23 C 0.28291(7) 0.03394(7) 0.5445(2) 0.0513(6) Uani 1 1 d . . .
H23 H 0.3004 0.0249 0.5067 0.058(7) Uiso 1 1 calc R . .
C24 C 0.27476(7) 0.06525(7) 0.50165(18) 0.0445(5) Uani 1 1 d . . .
H24 H 0.2865 0.0777 0.4340 0.055(7) Uiso 1 1 calc R . .
C25 C 0.24942(6) 0.07852(6) 0.55739(16) 0.0370(4) Uani 1 1 d . . .
H25 H 0.2441 0.1002 0.5275 0.043(6) Uiso 1 1 calc R . .
C26 C 0.24404(6) 0.14724(6) 1.01429(14) 0.0310(4) Uani 1 1 d . . .
C27 C 0.26312(7) 0.19667(6) 1.02945(15) 0.0369(4) Uani 1 1 d . . .
C28 C 0.30531(8) 0.22260(7) 1.06852(18) 0.0503(5) Uani 1 1 d . . .
H28 H 0.3228 0.2097 1.0841 0.061(7) Uiso 1 1 calc R . .
C29 C 0.32223(10) 0.26715(8) 1.0851(2) 0.0700(8) Uani 1 1 d . . .
H29 H 0.3510 0.2846 1.1124 0.094(10) Uiso 1 1 calc R . .
C30 C 0.29692(13) 0.28588(9) 1.0615(3) 0.0827(10) Uani 1 1 d . . .
H30 H 0.3083 0.3163 1.0730 0.114(12) Uiso 1 1 calc R . .
C31 C 0.25551(13) 0.26064(10) 1.0217(3) 0.0811(9) Uani 1 1 d . . .
H31 H 0.2384 0.2737 1.0048 0.124(13) Uiso 1 1 calc R . .
C32 C 0.23850(9) 0.21629(8) 1.0059(2) 0.0577(6) Uani 1 1 d . . .
H32 H 0.2096 0.1991 0.9787 0.065(8) Uiso 1 1 calc R . .
C33 C 0.22837(6) 0.12185(6) 1.12003(15) 0.0351(4) Uani 1 1 d . . .
C34 C 0.21165(8) 0.07674(7) 1.11818(18) 0.0482(5) Uani 1 1 d . . .
H34 H 0.2127 0.0631 1.0538 0.058(7) Uiso 1 1 calc R . .
C35 C 0.19353(9) 0.05154(9) 1.2082(2) 0.0621(7) Uani 1 1 d . . .
H35 H 0.1824 0.0208 1.2056 0.093(11) Uiso 1 1 calc R . .
C36 C 0.19168(9) 0.07106(9) 1.3021(2) 0.0650(7) Uani 1 1 d . . .
H36 H 0.1792 0.0538 1.3642 0.084(9) Uiso 1 1 calc R . .
C37 C 0.20796(9) 0.11553(9) 1.3053(2) 0.0628(7) Uani 1 1 d . . .
H37 H 0.2068 0.1290 1.3700 0.073(8) Uiso 1 1 calc R . .
C38 C 0.22602(7) 0.14094(8) 1.21468(17) 0.0461(5) Uani 1 1 d . . .
H38 H 0.2368 0.1716 1.2175 0.056(7) Uiso 1 1 calc R . .
O1W O 0.13857(16) 0.12491(15) 1.0741(5) 0.0831(14) Uani 0.50 1 d P . .
O1E O 0.1246(2) 0.12515(19) 1.0207(6) 0.191(8) Uani 0.35 1 d PDU . .
O2E O 0.05368(17) 0.07478(18) 1.0057(6) 0.089(2) Uani 0.35 1 d PD . .
C1E C 0.0949(2) 0.0868(2) 1.0326(6) 0.123(2) Uani 0.70 1 d PD . .
C2E C 0.1024(3) 0.0536(3) 1.0714(9) 0.159(3) Uani 0.70 1 d P . .

loop_
_atom_site_aniso_label
_atom_site_aniso_U_11
_atom_site_aniso_U_22
_atom_site_aniso_U_33
_atom_site_aniso_U_23
_atom_site_aniso_U_13
_atom_site_aniso_U_12
O1 0.0417(7) 0.0311(7) 0.0301(7) 0.0026(5) -0.0048(5) 0.0148(6)
O2 0.0316(7) 0.0491(8) 0.0306(7) -0.0041(6) -0.0046(5) 0.0234(6)
C1 0.0287(8) 0.0302(9) 0.0266(9) 0.0005(7) 0.0014(7) 0.0142(7)
C2 0.0288(8) 0.0287(9) 0.0294(9) -0.0004(7) -0.0003(7) 0.0144(7)
C3 0.0345(9) 0.0346(10) 0.0340(10) -0.0003(7) -0.0055(8) 0.0176(8)
C4 0.0404(10) 0.0375(10) 0.0380(11) 0.0059(8) -0.0001(8) 0.0239(9)
C5 0.0431(11) 0.0281(9) 0.0432(12) 0.0044(8) 0.0039(8) 0.0182(8)
C6 0.0327(9) 0.0292(9) 0.0360(11) -0.0006(7) 0.0002(8) 0.0109(8)
C7 0.0251(8) 0.0249(8) 0.0342(10) -0.0007(7) -0.0025(7) 0.0095(7)
C8 0.0306(9) 0.0301(9) 0.0330(10) -0.0035(7) -0.0056(7) 0.0149(7)
C9 0.0397(10) 0.0461(11) 0.0362(11) -0.0037(8) -0.0095(8) 0.0243(9)
C10 0.0360(10) 0.0508(12) 0.0521(13) -0.0011(10) -0.0102(9) 0.0257(10)
C11 0.0302(10) 0.0446(11) 0.0547(14) 0.0008(9) 0.0011(9) 0.0198(9)
C12 0.0290(9) 0.0369(10) 0.0377(11) 0.0002(8) 0.0014(7) 0.0135(8)
C13 0.0322(9) 0.0282(9) 0.0278(10) -0.0005(7) -0.0044(7) 0.0134(7)
C14 0.0295(9) 0.0284(9) 0.0311(10) 0.0014(7) -0.0021(7) 0.0124(7)
C15 0.0327(10) 0.0345(10) 0.0455(12) -0.0068(8) -0.0036(8) 0.0171(8)
C16 0.0363(10) 0.0354(10) 0.0567(14) -0.0123(9) -0.0124(9) 0.0155(9)
C17 0.0279(10) 0.0428(11) 0.0562(14) 0.0039(9) -0.0050(9) 0.0128(8)
C18 0.0363(11) 0.0669(15) 0.0484(13) -0.0018(11) 0.0034(9) 0.0279(11)
C19 0.0390(11) 0.0521(12) 0.0385(11) -0.0083(9) -0.0019(8) 0.0233(10)
C20 0.0267(9) 0.0262(9) 0.0400(11) -0.0058(7) -0.0086(7) 0.0101(7)
C21 0.0398(11) 0.0353(10) 0.0597(14) 0.0036(9) -0.0017(9) 0.0201(9)
C22 0.0485(13) 0.0422(12) 0.0832(18) -0.0021(11) -0.0028(12) 0.0296(11)
C23 0.0365(11) 0.0477(12) 0.0737(17) -0.0187(11) -0.0052(10) 0.0241(10)
C24 0.0348(10) 0.0484(12) 0.0465(13) -0.0116(9) -0.0030(9) 0.0179(9)
C25 0.0346(10) 0.0371(10) 0.0398(11) -0.0056(8) -0.0050(8) 0.0183(8)
C26 0.0340(9) 0.0340(9) 0.0272(9) -0.0033(7) -0.0058(7) 0.0187(8)
C27 0.0501(11) 0.0355(10) 0.0274(10) -0.0006(7) 0.0001(8) 0.0230(9)
C28 0.0578(13) 0.0400(11) 0.0449(13) -0.0033(9) -0.0074(10) 0.0184(10)
C29 0.0815(19) 0.0402(13) 0.0600(17) -0.0069(11) -0.0020(14) 0.0092(13)
C30 0.128(3) 0.0361(13) 0.079(2) -0.0017(13) 0.0049(19) 0.0376(17)
C31 0.115(3) 0.0536(16) 0.094(2) -0.0041(15) -0.0052(19) 0.0570(19)
C32 0.0732(17) 0.0488(13) 0.0658(16) -0.0039(11) -0.0050(12) 0.0414(13)
C33 0.0387(10) 0.0402(10) 0.0302(10) 0.0000(8) -0.0039(8) 0.0227(8)
C34 0.0658(14) 0.0421(11) 0.0385(12) 0.0019(9) 0.0000(10) 0.0283(11)
C35 0.0785(18) 0.0498(14) 0.0528(15) 0.0142(11) 0.0036(12) 0.0283(13)
C36 0.0777(18) 0.0709(17) 0.0460(15) 0.0218(12) 0.0134(12) 0.0369(14)
C37 0.0844(18) 0.0789(18) 0.0333(13) 0.0046(11) 0.0089(11) 0.0471(16)
C38 0.0586(13) 0.0512(12) 0.0341(11) -0.0021(9) -0.0003(9) 0.0317(11)
O1W 0.076(3) 0.073(3) 0.125(4) 0.016(3) 0.039(3) 0.055(2)
O1E 0.105(8) 0.243(14) 0.275(16) 0.183(13) 0.071(8) 0.124(9)
O2E 0.068(4) 0.070(4) 0.144(6) 0.008(4) 0.022(4) 0.045(3)
C1E 0.118(5) 0.134(6) 0.130(5) -0.013(4) 0.046(4) 0.074(5)
C2E 0.127(6) 0.115(5) 0.265(11) -0.041(6) -0.026(6) 0.083(5)

loop_
_atom_type_symbol
_atom_type_description
_atom_type_scat_dispersion_real
_atom_type_scat_dispersion_imag
_atom_type_scat_source
C C 0.0033 0.0016 'International Tables Vol C Tables 4.2.6.8 and 6.1.1.4'
H H 0.0000 0.0000 'International Tables Vol C Tables 4.2.6.8 and 6.1.1.4'
O O 0.0106 0.0060 'International Tables Vol C Tables 4.2.6.8 and 6.1.1.4'

loop_
_geom_angle_atom_site_label_1
_geom_angle_atom_site_label_2
_geom_angle_atom_site_label_3
_geom_angle
_geom_angle_site_symmetry_1
_geom_angle_site_symmetry_3
_geom_angle_publ_flag
C13 O1 H1O1 109.7 . . ?
C13 O1 H2O1 122.1 . . ?
H1O1 O1 H2O1 114.2 . . ?
C26 O2 H1O2 112.4 . . ?
C6 C1 C2 118.87(16) . . ?
C6 C1 C7 116.32(15) . . ?
C2 C1 C7 124.70(15) . . ?
C3 C2 C1 118.21(16) . . ?
C3 C2 C13 119.94(16) . . ?
C1 C2 C13 121.82(15) . . ?
C4 C3 C2 122.07(17) . . ?
C4 C3 H3 119.0 . . ?
C2 C3 H3 119.0 . . ?
C5 C4 C3 119.46(17) . . ?
C5 C4 H4 120.3 . . ?
C3 C4 H4 120.3 . . ?
C4 C5 C6 119.57(17) . . ?
C4 C5 H5 120.2 . . ?
C6 C5 H5 120.2 . . ?
C5 C6 C1 121.77(17) . . ?
C5 C6 H6 119.1 . . ?
C1 C6 H6 119.1 . . ?
C12 C7 C8 118.78(17) . . ?
C12 C7 C1 116.75(16) . . ?
C8 C7 C1 124.26(16) . . ?
C9 C8 C7 118.53(17) . . ?
C9 C8 C26 118.51(17) . . ?
C7 C8 C26 122.91(15) . . ?
C10 C9 C8 121.73(19) . . ?
C10 C9 H9 119.1 . . ?
C8 C9 H9 119.1 . . ?
C11 C10 C9 119.71(18) . . ?
C11 C10 H10 120.1 . . ?
C9 C10 H10 120.1 . . ?
C10 C11 C12 119.52(19) . . ?
C10 C11 H11 120.2 . . ?
C12 C11 H11 120.2 . . ?
C11 C12 C7 121.71(19) . . ?
C11 C12 H12 119.1 . . ?
C7 C12 H12 119.1 . . ?
O1 C13 C20 108.66(14) . . ?
O1 C13 C2 109.65(14) . . ?
C20 C13 C2 109.78(14) . . ?
O1 C13 C14 105.68(14) . . ?
C20 C13 C14 111.46(14) . . ?
C2 C13 C14 111.50(14) . . ?
C15 C14 C19 118.12(17) . . ?
C15 C14 C13 123.60(16) . . ?
C19 C14 C13 118.19(16) . . ?
C14 C15 C16 120.90(18) . . ?
C14 C15 H15 119.5 . . ?
C16 C15 H15 119.5 . . ?
C17 C16 C15 120.40(19) . . ?
C17 C16 H16 119.8 . . ?
C15 C16 H16 119.8 . . ?
C16 C17 C18 119.35(19) . . ?
C16 C17 H17 120.3 . . ?
C18 C17 H17 120.3 . . ?
C19 C18 C17 120.2(2) . . ?
C19 C18 H18 119.9 . . ?
C17 C18 H18 119.9 . . ?
C18 C19 C14 120.99(19) . . ?
C18 C19 H19 119.5 . . ?
C14 C19 H19 119.5 . . ?
C25 C20 C21 118.54(18) . . ?
C25 C20 C13 120.94(16) . . ?
C21 C20 C13 120.52(18) . . ?
C22 C21 C20 120.1(2) . . ?
C22 C21 H21 120.0 . . ?
C20 C21 H21 120.0 . . ?
C23 C22 C21 121.0(2) . . ?
C23 C22 H22 119.5 . . ?
C21 C22 H22 119.5 . . ?
C24 C23 C22 119.3(2) . . ?
C24 C23 H23 120.4 . . ?
C22 C23 H23 120.4 . . ?
C23 C24 C25 120.1(2) . . ?
C23 C24 H24 120.0 . . ?
C25 C24 H24 120.0 . . ?
C24 C25 C20 121.07(19) . . ?
C24 C25 H25 119.5 . . ?
C20 C25 H25 119.5 . . ?
O2 C26 C27 109.16(14) . . ?
O2 C26 C8 108.12(14) . . ?
C27 C26 C8 109.41(15) . . ?
O2 C26 C33 105.72(14) . . ?
C27 C26 C33 112.36(15) . . ?
C8 C26 C33 111.90(14) . . ?
C32 C27 C28 118.6(2) . . ?
C32 C27 C26 120.82(19) . . ?
C28 C27 C26 120.56(18) . . ?
C27 C28 C29 120.7(2) . . ?
C27 C28 H28 119.7 . . ?
C29 C28 H28 119.7 . . ?
C30 C29 C28 119.6(3) . . ?
C30 C29 H29 120.2 . . ?
C28 C29 H29 120.2 . . ?
C31 C30 C29 120.1(2) . . ?
C31 C30 H30 120.0 . . ?
C29 C30 H30 120.0 . . ?
C30 C31 C32 120.4(3) . . ?
C30 C31 H31 119.8 . . ?
C32 C31 H31 119.8 . . ?
C31 C32 C27 120.6(3) . . ?
C31 C32 H32 119.7 . . ?
C27 C32 H32 119.7 . . ?
C38 C33 C34 118.34(19) . . ?
C38 C33 C26 123.04(18) . . ?
C34 C33 C26 118.29(17) . . ?
C35 C34 C33 121.1(2) . . ?
C35 C34 H34 119.4 . . ?
C33 C34 H34 119.4 . . ?
C34 C35 C36 119.8(2) . . ?
C34 C35 H35 120.1 . . ?
C36 C35 H35 120.1 . . ?
C35 C36 C37 119.8(2) . . ?
C35 C36 H36 120.1 . . ?
C37 C36 H36 120.1 . . ?
C36 C37 C38 120.5(2) . . ?
C36 C37 H37 119.8 . . ?
C38 C37 H37 119.8 . . ?
C33 C38 C37 120.4(2) . . ?
C33 C38 H38 119.8 . . ?
C37 C38 H38 119.8 . . ?
O1E O1W C1E 53.2(6) . . ?
O1W O1E C1E 94.2(9) . . ?
C1E O2E C2E 115.7(5) . 12_557 ?
O1E C1E O2E 120.5(6) . . ?
O1E C1E C2E 122.8(7) . . ?
O2E C1E C2E 116.7(6) . . ?
O1E C1E O1W 32.6(4) . . ?
O2E C1E O1W 144.5(5) . . ?
C2E C1E O1W 95.0(6) . . ?
C1E C2E O2E 95.6(7) . 11_557 ?

loop_
_geom_bond_atom_site_label_1
_geom_bond_atom_site_label_2
_geom_bond_distance
_geom_bond_site_symmetry_2
_geom_bond_publ_flag
O1 C13 1.441(2) . ?
O1 H1O1 0.9335 . ?
O1 H2O1 0.9750 . ?
O2 C26 1.445(2) . ?
O2 H1O2 0.9104 . ?
C1 C6 1.396(2) . ?
C1 C2 1.407(2) . ?
C1 C7 1.506(2) . ?
C2 C3 1.395(2) . ?
C2 C13 1.540(2) . ?
C3 C4 1.385(3) . ?
C3 H3 0.9500 . ?
C4 C5 1.378(3) . ?
C4 H4 0.9500 . ?
C5 C6 1.382(3) . ?
C5 H5 0.9500 . ?
C6 H6 0.9500 . ?
C7 C12 1.398(3) . ?
C7 C8 1.408(3) . ?
C8 C9 1.396(3) . ?
C8 C26 1.535(3) . ?
C9 C10 1.384(3) . ?
C9 H9 0.9500 . ?
C10 C11 1.381(3) . ?
C10 H10 0.9500 . ?
C11 C12 1.383(3) . ?
C11 H11 0.9500 . ?
C12 H12 0.9500 . ?
C13 C20 1.530(3) . ?
C13 C14 1.542(2) . ?
C14 C15 1.379(3) . ?
C14 C19 1.391(3) . ?
C15 C16 1.393(3) . ?
C15 H15 0.9500 . ?
C16 C17 1.371(3) . ?
C16 H16 0.9500 . ?
C17 C18 1.382(3) . ?
C17 H17 0.9500 . ?
C18 C19 1.383(3) . ?
C18 H18 0.9500 . ?
C19 H19 0.9500 . ?
C20 C25 1.386(3) . ?
C20 C21 1.392(3) . ?
C21 C22 1.388(3) . ?
C21 H21 0.9500 . ?
C22 C23 1.378(4) . ?
C22 H22 0.9500 . ?
C23 C24 1.381(3) . ?
C23 H23 0.9500 . ?
C24 C25 1.387(3) . ?
C24 H24 0.9500 . ?
C25 H25 0.9500 . ?
C26 C27 1.535(3) . ?
C26 C33 1.539(3) . ?
C27 C32 1.386(3) . ?
C27 C28 1.389(3) . ?
C28 C29 1.389(3) . ?
C28 H28 0.9500 . ?
C29 C30 1.382(5) . ?
C29 H29 0.9500 . ?
C30 C31 1.369(5) . ?
C30 H30 0.9500 . ?
C31 C32 1.381(4) . ?
C31 H31 0.9500 . ?
C32 H32 0.9500 . ?
C33 C38 1.386(3) . ?
C33 C34 1.393(3) . ?
C34 C35 1.379(3) . ?
C34 H34 0.9500 . ?
C35 C36 1.381(4) . ?
C35 H35 0.9500 . ?
C36 C37 1.375(4) . ?
C36 H36 0.9500 . ?
C37 C38 1.388(3) . ?
C37 H37 0.9500 . ?
C38 H38 0.9500 . ?
O1W O1E 0.833(8) . ?
O1W C1E 1.543(9) . ?
O1E C1E 1.238(5) . ?
O2E C1E 1.337(7) . ?
O2E C2E 1.442(10) 12_557 ?
C1E C2E 1.408(10) . ?
C2E O2E 1.442(10) 11_557 ?

loop_
_geom_torsion_atom_site_label_1
_geom_torsion_atom_site_label_2
_geom_torsion_atom_site_label_3
_geom_torsion_atom_site_label_4
_geom_torsion
_geom_torsion_site_symmetry_1
_geom_torsion_site_symmetry_2
_geom_torsion_site_symmetry_3
_geom_torsion_site_symmetry_4
_geom_torsion_publ_flag
C6 C1 C2 C3 2.0(3) . . . . ?
C7 C1 C2 C3 -174.04(17) . . . . ?
C6 C1 C2 C13 -179.97(16) . . . . ?
C7 C1 C2 C13 4.0(3) . . . . ?
C1 C2 C3 C4 -1.3(3) . . . . ?
C13 C2 C3 C4 -179.36(17) . . . . ?
C2 C3 C4 C5 -0.5(3) . . . . ?
C3 C4 C5 C6 1.5(3) . . . . ?
C4 C5 C6 C1 -0.8(3) . . . . ?
C2 C1 C6 C5 -1.0(3) . . . . ?
C7 C1 C6 C5 175.34(17) . . . . ?
C6 C1 C7 C12 -93.9(2) . . . . ?
C2 C1 C7 C12 82.2(2) . . . . ?
C6 C1 C7 C8 80.8(2) . . . . ?
C2 C1 C7 C8 -103.1(2) . . . . ?
C12 C7 C8 C9 1.4(3) . . . . ?
C1 C7 C8 C9 -173.12(17) . . . . ?
C12 C7 C8 C26 178.95(16) . . . . ?
C1 C7 C8 C26 4.4(3) . . . . ?
C7 C8 C9 C10 -0.4(3) . . . . ?
C26 C8 C9 C10 -177.99(18) . . . . ?
C8 C9 C10 C11 -0.9(3) . . . . ?
C9 C10 C11 C12 1.0(3) . . . . ?
C10 C11 C12 C7 0.1(3) . . . . ?
C8 C7 C12 C11 -1.3(3) . . . . ?
C1 C7 C12 C11 173.63(17) . . . . ?
C3 C2 C13 O1 -141.06(17) . . . . ?
C1 C2 C13 O1 40.9(2) . . . . ?
C3 C2 C13 C20 99.64(19) . . . . ?
C1 C2 C13 C20 -78.4(2) . . . . ?
C3 C2 C13 C14 -24.4(2) . . . . ?
C1 C2 C13 C14 157.61(16) . . . . ?
O1 C13 C14 C15 -119.98(19) . . . . ?
C20 C13 C14 C15 -2.1(2) . . . . ?
C2 C13 C14 C15 120.95(19) . . . . ?
O1 C13 C14 C19 56.4(2) . . . . ?
C20 C13 C14 C19 174.26(17) . . . . ?
C2 C13 C14 C19 -62.7(2) . . . . ?
C19 C14 C15 C16 -0.2(3) . . . . ?
C13 C14 C15 C16 176.16(18) . . . . ?
C14 C15 C16 C17 -0.5(3) . . . . ?
C15 C16 C17 C18 0.8(3) . . . . ?
C16 C17 C18 C19 -0.3(3) . . . . ?
C17 C18 C19 C14 -0.4(3) . . . . ?
C15 C14 C19 C18 0.7(3) . . . . ?
C13 C14 C19 C18 -175.88(19) . . . . ?
O1 C13 C20 C25 -161.60(15) . . . . ?
C2 C13 C20 C25 -41.7(2) . . . . ?
C14 C13 C20 C25 82.3(2) . . . . ?
O1 C13 C20 C21 19.4(2) . . . . ?
C2 C13 C20 C21 139.26(17) . . . . ?
C14 C13 C20 C21 -96.7(2) . . . . ?
C25 C20 C21 C22 -0.3(3) . . . . ?
C13 C20 C21 C22 178.75(18) . . . . ?
C20 C21 C22 C23 0.3(3) . . . . ?
C21 C22 C23 C24 -0.3(3) . . . . ?
C22 C23 C24 C25 0.3(3) . . . . ?
C23 C24 C25 C20 -0.4(3) . . . . ?
C21 C20 C25 C24 0.4(3) . . . . ?
C13 C20 C25 C24 -178.68(17) . . . . ?
C9 C8 C26 O2 -147.71(16) . . . . ?
C7 C8 C26 O2 34.8(2) . . . . ?
C9 C8 C26 C27 93.51(19) . . . . ?
C7 C8 C26 C27 -84.0(2) . . . . ?
C9 C8 C26 C33 -31.7(2) . . . . ?
C7 C8 C26 C33 150.81(16) . . . . ?
O2 C26 C27 C32 16.3(3) . . . . ?
C8 C26 C27 C32 134.4(2) . . . . ?
C33 C26 C27 C32 -100.6(2) . . . . ?
O2 C26 C27 C28 -164.58(18) . . . . ?
C8 C26 C27 C28 -46.4(2) . . . . ?
C33 C26 C27 C28 78.5(2) . . . . ?
C32 C27 C28 C29 0.9(3) . . . . ?
C26 C27 C28 C29 -178.2(2) . . . . ?
C27 C28 C29 C30 -0.5(4) . . . . ?
C28 C29 C30 C31 -0.3(5) . . . . ?
C29 C30 C31 C32 0.8(5) . . . . ?
C30 C31 C32 C27 -0.4(5) . . . . ?
C28 C27 C32 C31 -0.4(4) . . . . ?
C26 C27 C32 C31 178.7(2) . . . . ?
O2 C26 C33 C38 -110.2(2) . . . . ?
C27 C26 C33 C38 8.8(3) . . . . ?
C8 C26 C33 C38 132.35(19) . . . . ?
O2 C26 C33 C34 63.1(2) . . . . ?
C27 C26 C33 C34 -177.88(18) . . . . ?
C8 C26 C33 C34 -54.3(2) . . . . ?
C38 C33 C34 C35 -0.6(3) . . . . ?
C26 C33 C34 C35 -174.2(2) . . . . ?
C33 C34 C35 C36 0.2(4) . . . . ?
C34 C35 C36 C37 -0.1(4) . . . . ?
C35 C36 C37 C38 0.4(4) . . . . ?
C34 C33 C38 C37 0.9(3) . . . . ?
C26 C33 C38 C37 174.2(2) . . . . ?
C36 C37 C38 C33 -0.8(4) . . . . ?
O1W O1E C1E O2E 146.4(7) . . . . ?
O1W O1E C1E C2E -35.5(10) . . . . ?
C2E O2E C1E O1E 22.7(11) 12_557 . . . ?
C2E O2E C1E C2E -155.6(5) 12_557 . . . ?
C2E O2E C1E O1W 53.6(14) 12_557 . . . ?
O1E O1W C1E O2E -55.2(13) . . . . ?
O1E O1W C1E C2E 150.7(8) . . . . ?
O1E C1E C2E O2E -136.0(7) . . . 11_557 ?
O2E C1E C2E O2E 42.2(10) . . . 11_557 ?
O1W C1E C2E O2E -154.3(5) . . . 11_557 ?
